data_4106405
loop_
_publ_author_name
'Vincent N. Cavaliere'
'Marco G. Crestani'
'Balazs Pinter'
'Maren Pink'
'Chun-Hsing Chen'
'Mu-Hyun Baik'
'Daniel J. Mindiola'

_publ_section_title
;
 Room Temperature Dehydrogenation of Ethane to Ethylene
;
_journal_name_full 'Journal of the American Chemical Society'
_journal_page_first 10700
_journal_page_last 10703
_journal_paper_doi 10.1021/ja202316m
_journal_volume 133
_journal_year 2011
_chemical_formula_moiety 'C41 H66 N2 P2 Ti, 0.5 C4 H10 O'
_chemical_formula_sum 'C43 H71 N2 O0.5 P2 Ti'
_chemical_formula_weight 733.86
_chemical_name_systematic
; 
 ? 
;
_space_group_IT_number 14
_symmetry_cell_setting monoclinic
_symmetry_space_group_name_Hall '-P 2yn'
_symmetry_space_group_name_H-M 'P 1 21/n 1'
_atom_sites_solution_hydrogens geom
_atom_sites_solution_primary direct
_atom_sites_solution_secondary difmap
_audit_creation_method SHELXL-97
_cell_angle_alpha 90.00
_cell_angle_beta 101.599(3)
_cell_angle_gamma 90.00
_cell_formula_units_Z 4
_cell_length_a 14.204(2)
_cell_length_b 12.406(2)
_cell_length_c 25.237(5)
_cell_measurement_reflns_used 1728
_cell_measurement_temperature 150(2)
_cell_measurement_theta_max 20.52
_cell_measurement_theta_min 3.64
_cell_volume 4356.3(13)
_computing_cell_refinement 'APEX II v2009.5.0 (Bruker, 2009)'
_computing_data_collection 'APEX II v2009.5.0 (Bruker, 2009)'
_computing_data_reduction 'APEX II v2009.5.0 (Bruker, 2009)'
_computing_molecular_graphics 'SHELXTL (Bruker, 2008)'
_computing_publication_material 'SHELXTL (Bruker, 2008)'
_computing_structure_refinement 'SHELXL-97 (Sheldrick, 2008)'
_computing_structure_solution 'SIR-2004 (Burla et al., 2005)'
_diffrn_ambient_temperature 150(2)
_diffrn_detector 'CCD area detector'
_diffrn_detector_area_resol_mean 83.33
_diffrn_detector_type 'Bruker APEXII'
_diffrn_measured_fraction_theta_full 0.995
_diffrn_measured_fraction_theta_max 0.995
_diffrn_measurement_details '0.30 degree frames measured for 150 seconds each'
_diffrn_measurement_device 'APEX Kappa Duo'
_diffrn_measurement_device_type Kappa
_diffrn_measurement_method 'omega and phi scans'
_diffrn_radiation_monochromator graphite
_diffrn_radiation_source 'fine-focus sealed tube'
_diffrn_radiation_type MoK\a
_diffrn_radiation_wavelength 0.71073
_diffrn_reflns_av_R_equivalents 0.1494
_diffrn_reflns_av_sigmaI/netI 0.1369
_diffrn_reflns_limit_h_max 13
_diffrn_reflns_limit_h_min -17
_diffrn_reflns_limit_k_max 15
_diffrn_reflns_limit_k_min -14
_diffrn_reflns_limit_l_max 30
_diffrn_reflns_limit_l_min -30
_diffrn_reflns_number 30051
_diffrn_reflns_theta_full 25.71
_diffrn_reflns_theta_max 25.71
_diffrn_reflns_theta_min 3.64
_exptl_absorpt_coefficient_mu 0.301
_exptl_absorpt_correction_T_max 0.9940
_exptl_absorpt_correction_T_min 0.9620
_exptl_absorpt_correction_type multi-scan
_exptl_absorpt_process_details 'SADABS, R. Blessing; 1995'
_exptl_crystal_colour orange
_exptl_crystal_density_diffrn 1.119
_exptl_crystal_description plate
_exptl_crystal_F_000 1596
_exptl_crystal_size_max 0.13
_exptl_crystal_size_mid 0.11
_exptl_crystal_size_min 0.02
_refine_diff_density_max 0.449
_refine_diff_density_min -0.375
_refine_diff_density_rms 0.071
_refine_ls_extinction_method none
_refine_ls_goodness_of_fit_ref 1.006
_refine_ls_hydrogen_treatment constr
_refine_ls_matrix_type full
_refine_ls_number_parameters 449
_refine_ls_number_reflns 8249
_refine_ls_number_restraints 4
_refine_ls_restrained_S_all 1.006
_refine_ls_R_factor_all 0.1435
_refine_ls_R_factor_gt 0.0635
_refine_ls_shift/su_max 0.001
_refine_ls_shift/su_mean 0.000
_refine_ls_structure_factor_coef Fsqd
_refine_ls_weighting_details 'calc w=1/[\s^2^(Fo^2^)+(0.0478P)^2^+1.8093P] where P=(Fo^2^+2Fc^2^)/3'
_refine_ls_weighting_scheme calc
_refine_ls_wR_factor_gt 0.1192
_refine_ls_wR_factor_ref 0.1458
_reflns_number_gt 4551
_reflns_number_total 8249
_reflns_threshold_expression >2sigma(I)
_cod_data_source_file ja202316m_si_002.cif
_cod_data_source_block 10082
_cod_original_cell_volume 4356.4(13)
_cod_original_sg_symbol_Hall '-P 2ybc'
_cod_original_formula_sum 'C43 H71 N2 O0.50 P2 Ti'
_cod_database_code 4106405

loop_
_symmetry_equiv_pos_as_xyz
'x, y, z'
'-x+1/2, y+1/2, -z+1/2'
'-x, -y, -z'
'x-1/2, -y-1/2, z-1/2'

loop_
_atom_site_label
_atom_site_type_symbol
_atom_site_fract_x
_atom_site_fract_y
_atom_site_fract_z
_atom_site_U_iso_or_equiv
_atom_site_adp_type
_atom_site_occupancy
_atom_site_symmetry_multiplicity
_atom_site_calc_flag
_atom_site_refinement_flags
_atom_site_disorder_assembly
_atom_site_disorder_group
Ti1 Ti 0.46395(5) 0.78735(5) 0.67111(3) 0.02179(19) Uani 1 1 d . . .
P1 P 0.54113(7) 0.98134(8) 0.67848(5) 0.0248(3) Uani 1 1 d . . .
P2 P 0.40902(7) 0.62187(8) 0.72318(4) 0.0220(2) Uani 1 1 d . . .
N1 N 0.4987(2) 0.8265(2) 0.75482(13) 0.0208(7) Uani 1 1 d . . .
N2 N 0.5379(2) 0.7278(2) 0.63370(13) 0.0263(8) Uani 1 1 d . . .
C1 C 0.5103(3) 1.0962(3) 0.63205(18) 0.0345(11) Uani 1 1 d . . .
H1 H 0.5453 1.1605 0.6500 0.041 Uiso 1 1 calc R . .
C2 C 0.5460(4) 1.0768(4) 0.58012(19) 0.0499(13) Uani 1 1 d . . .
H2A H 0.5291 1.1385 0.5559 0.075 Uiso 1 1 calc R . .
H2B H 0.5160 1.0114 0.5625 0.075 Uiso 1 1 calc R . .
H2C H 0.6160 1.0678 0.5885 0.075 Uiso 1 1 calc R . .
C3 C 0.4035(3) 1.1235(3) 0.62019(19) 0.0397(11) Uani 1 1 d . . .
H3A H 0.3922 1.1871 0.5967 0.060 Uiso 1 1 calc R . .
H3B H 0.3828 1.1388 0.6542 0.060 Uiso 1 1 calc R . .
H3C H 0.3669 1.0624 0.6021 0.060 Uiso 1 1 calc R . .
C4 C 0.6746(3) 0.9825(3) 0.69395(18) 0.0318(10) Uani 1 1 d . . .
H4 H 0.6966 0.9593 0.6605 0.038 Uiso 1 1 calc R . .
C5 C 0.7178(3) 1.0934(4) 0.7095(2) 0.0448(12) Uani 1 1 d . . .
H5A H 0.7881 1.0883 0.7172 0.067 Uiso 1 1 calc R . .
H5B H 0.6962 1.1194 0.7417 0.067 Uiso 1 1 calc R . .
H5C H 0.6969 1.1438 0.6795 0.067 Uiso 1 1 calc R . .
C6 C 0.7131(3) 0.9008(3) 0.7380(2) 0.0420(12) Uani 1 1 d . . .
H6A H 0.7830 0.8949 0.7421 0.063 Uiso 1 1 calc R . .
H6B H 0.6836 0.8304 0.7280 0.063 Uiso 1 1 calc R . .
H6C H 0.6976 0.9245 0.7723 0.063 Uiso 1 1 calc R . .
C7 C 0.5087(3) 1.0205(3) 0.74141(16) 0.0230(9) Uani 1 1 d . . .
C8 C 0.5001(3) 1.1250(3) 0.75963(17) 0.0267(10) Uani 1 1 d . . .
H8 H 0.5138 1.1832 0.7380 0.032 Uiso 1 1 calc R . .
C9 C 0.4725(3) 1.1479(3) 0.80778(17) 0.0265(10) Uani 1 1 d . . .
C10 C 0.4645(3) 1.2620(3) 0.82650(18) 0.0365(11) Uani 1 1 d . . .
H10A H 0.5051 1.3090 0.8093 0.055 Uiso 1 1 calc R . .
H10B H 0.4859 1.2655 0.8659 0.055 Uiso 1 1 calc R . .
H10C H 0.3975 1.2858 0.8165 0.055 Uiso 1 1 calc R . .
C11 C 0.4528(3) 1.0612(3) 0.83864(17) 0.0247(9) Uani 1 1 d . . .
H11 H 0.4332 1.0744 0.8719 0.030 Uiso 1 1 calc R . .
C12 C 0.4613(3) 0.9557(3) 0.82185(16) 0.0240(9) Uani 1 1 d . . .
H12 H 0.4467 0.8982 0.8438 0.029 Uiso 1 1 calc R . .
C13 C 0.4906(2) 0.9320(3) 0.77355(16) 0.0207(9) Uani 1 1 d . . .
C14 C 0.5294(3) 0.7477(3) 0.79473(16) 0.0211(9) Uani 1 1 d . . .
C15 C 0.5974(3) 0.7678(3) 0.84188(16) 0.0259(9) Uani 1 1 d . . .
H15 H 0.6237 0.8381 0.8483 0.031 Uiso 1 1 calc R . .
C16A C 0.6273(3) 0.6871(3) 0.87953(17) 0.0285(10) Uani 1 1 d . . .
H16 H 0.6732 0.7036 0.9114 0.034 Uiso 1 1 calc R . .
C17 C 0.5919(3) 0.5833(3) 0.87174(17) 0.0301(10) Uani 1 1 d . . .
C18 C 0.6238(4) 0.4950(3) 0.91294(19) 0.0504(14) Uani 1 1 d . . .
H18A H 0.6853 0.5150 0.9360 0.076 Uiso 1 1 calc R . .
H18B H 0.6314 0.4274 0.8941 0.076 Uiso 1 1 calc R . .
H18C H 0.5754 0.4855 0.9353 0.076 Uiso 1 1 calc R . .
C19 C 0.5249(3) 0.5634(3) 0.82480(17) 0.0288(10) Uani 1 1 d . . .
H19 H 0.4991 0.4928 0.8187 0.035 Uiso 1 1 calc R . .
C20 C 0.4938(3) 0.6423(3) 0.78627(16) 0.0233(9) Uani 1 1 d . . .
C21 C 0.2896(3) 0.6329(3) 0.74187(17) 0.0258(9) Uani 1 1 d . . .
H21 H 0.2401 0.6296 0.7076 0.031 Uiso 1 1 calc R . .
C22 C 0.2785(3) 0.7412(3) 0.76793(18) 0.0332(11) Uani 1 1 d . . .
H22A H 0.2117 0.7504 0.7718 0.050 Uiso 1 1 calc R . .
H22B H 0.2956 0.7990 0.7451 0.050 Uiso 1 1 calc R . .
H22C H 0.3210 0.7441 0.8037 0.050 Uiso 1 1 calc R . .
C23 C 0.2673(3) 0.5424(3) 0.77812(19) 0.0374(12) Uani 1 1 d . . .
H23A H 0.2023 0.5521 0.7850 0.056 Uiso 1 1 calc R . .
H23B H 0.3139 0.5438 0.8125 0.056 Uiso 1 1 calc R . .
H23C H 0.2712 0.4729 0.7602 0.056 Uiso 1 1 calc R . .
C24 C 0.4165(3) 0.4776(3) 0.70622(16) 0.0257(9) Uani 1 1 d . . .
H24 H 0.4012 0.4340 0.7367 0.031 Uiso 1 1 calc R . .
C25 C 0.3427(3) 0.4507(3) 0.65501(18) 0.0377(11) Uani 1 1 d . . .
H25A H 0.3438 0.3730 0.6481 0.057 Uiso 1 1 calc R . .
H25B H 0.3585 0.4900 0.6243 0.057 Uiso 1 1 calc R . .
H25C H 0.2785 0.4717 0.6599 0.057 Uiso 1 1 calc R . .
C26 C 0.5180(3) 0.4488(3) 0.6996(2) 0.0389(12) Uani 1 1 d . . .
H26A H 0.5203 0.3725 0.6899 0.058 Uiso 1 1 calc R . .
H26B H 0.5634 0.4621 0.7337 0.058 Uiso 1 1 calc R . .
H26C H 0.5355 0.4932 0.6709 0.058 Uiso 1 1 calc R . .
C27 C 0.3260(3) 0.8272(3) 0.62514(17) 0.0315(10) Uani 1 1 d . . .
H27A H 0.2806 0.7989 0.6468 0.038 Uiso 1 1 calc R . .
H27B H 0.3226 0.9067 0.6278 0.038 Uiso 1 1 calc R . .
C28 C 0.2783(3) 0.8023(4) 0.56683(17) 0.0328(10) Uani 1 1 d . . .
C29 C 0.1769(3) 0.8506(4) 0.5520(2) 0.0528(14) Uani 1 1 d . . .
H29A H 0.1806 0.9290 0.5564 0.079 Uiso 1 1 calc R . .
H29B H 0.1368 0.8204 0.5758 0.079 Uiso 1 1 calc R . .
H29C H 0.1485 0.8331 0.5143 0.079 Uiso 1 1 calc R . .
C30 C 0.3375(3) 0.8483(4) 0.52786(19) 0.0500(14) Uani 1 1 d . . .
H30A H 0.4033 0.8203 0.5372 0.075 Uiso 1 1 calc R . .
H30B H 0.3388 0.9271 0.5306 0.075 Uiso 1 1 calc R . .
H30C H 0.3084 0.8271 0.4908 0.075 Uiso 1 1 calc R . .
C31 C 0.2716(4) 0.6798(4) 0.5590(2) 0.0501(13) Uani 1 1 d . . .
H31A H 0.3363 0.6486 0.5672 0.075 Uiso 1 1 calc R . .
H31B H 0.2413 0.6635 0.5214 0.075 Uiso 1 1 calc R . .
H31C H 0.2329 0.6490 0.5833 0.075 Uiso 1 1 calc R . .
C32 C 0.6075(3) 0.6839(3) 0.60468(16) 0.0253(9) Uani 1 1 d . . .
C33 C 0.6423(3) 0.7714(3) 0.57000(18) 0.0351(11) Uani 1 1 d . . .
H33A H 0.5868 0.8006 0.5438 0.042 Uiso 1 1 calc R . .
H33B H 0.6718 0.8312 0.5935 0.042 Uiso 1 1 calc R . .
C34 C 0.7157(3) 0.7250(4) 0.53952(19) 0.0417(12) Uani 1 1 d . . .
H34 H 0.7376 0.7829 0.5173 0.050 Uiso 1 1 calc R . .
C35 C 0.6698(4) 0.6333(4) 0.5025(2) 0.0535(14) Uani 1 1 d . . .
H35A H 0.6142 0.6610 0.4759 0.064 Uiso 1 1 calc R . .
H35B H 0.7171 0.6034 0.4825 0.064 Uiso 1 1 calc R . .
C36 C 0.6367(3) 0.5456(4) 0.53657(19) 0.0421(12) Uani 1 1 d . . .
H36 H 0.6065 0.4858 0.5125 0.050 Uiso 1 1 calc R . .
C37 C 0.7219(3) 0.5014(4) 0.5775(2) 0.0440(13) Uani 1 1 d . . .
H37A H 0.6998 0.4445 0.5996 0.053 Uiso 1 1 calc R . .
H37B H 0.7693 0.4692 0.5582 0.053 Uiso 1 1 calc R . .
C38 C 0.7687(3) 0.5922(3) 0.61380(19) 0.0360(11) Uani 1 1 d . . .
H38 H 0.8251 0.5636 0.6403 0.043 Uiso 1 1 calc R . .
C39 C 0.6954(3) 0.6391(3) 0.64401(17) 0.0299(10) Uani 1 1 d . . .
H39A H 0.7258 0.6976 0.6682 0.036 Uiso 1 1 calc R . .
H39B H 0.6745 0.5824 0.6667 0.036 Uiso 1 1 calc R . .
C40 C 0.8018(3) 0.6812(4) 0.5800(2) 0.0447(13) Uani 1 1 d . . .
H40A H 0.8501 0.6522 0.5605 0.054 Uiso 1 1 calc R . .
H40B H 0.8321 0.7401 0.6040 0.054 Uiso 1 1 calc R . .
C41 C 0.5629(3) 0.5925(3) 0.56648(18) 0.0364(11) Uani 1 1 d . . .
H41A H 0.5392 0.5350 0.5877 0.044 Uiso 1 1 calc R . .
H41B H 0.5074 0.6208 0.5400 0.044 Uiso 1 1 calc R . .
C1S C 0.1312(12) 0.2347(13) 0.5713(7) 0.122(6) Uiso 0.50 1 d PU A -1
H1SA H 0.1899 0.2470 0.5573 0.184 Uiso 0.50 1 calc PR A -1
H1SB H 0.1157 0.1576 0.5694 0.184 Uiso 0.50 1 calc PR A -1
H1SC H 0.1412 0.2588 0.6090 0.184 Uiso 0.50 1 calc PR A -1
C2S C 0.0583(12) 0.2903(14) 0.5414(7) 0.117(5) Uiso 0.50 1 d PU A -1
H2SA H 0.0020 0.2807 0.5585 0.141 Uiso 0.50 1 calc PR A -1
H2SB H 0.0423 0.2546 0.5056 0.141 Uiso 0.50 1 calc PR A -1
O1S O 0.0661(7) 0.4010(8) 0.5318(4) 0.098(3) Uiso 0.50 1 d PU A -1
C3S C -0.0049(13) 0.4691(10) 0.5047(8) 0.078(5) Uiso 0.50 1 d PU A -1
H3SA H -0.0544 0.4742 0.5272 0.094 Uiso 0.50 1 calc PR A -1
H3SB H -0.0354 0.4316 0.4710 0.094 Uiso 0.50 1 calc PR A -1
C4S C 0.0152(13) 0.5834(12) 0.4888(7) 0.098(3) Uiso 0.50 1 d PU A -1
H4SA H 0.0567 0.6194 0.5194 0.146 Uiso 0.50 1 calc PR A -1
H4SB H -0.0456 0.6230 0.4788 0.146 Uiso 0.50 1 calc PR A -1
H4SC H 0.0473 0.5818 0.4579 0.146 Uiso 0.50 1 calc PR A -1

loop_
_atom_site_aniso_label
_atom_site_aniso_U_11
_atom_site_aniso_U_22
_atom_site_aniso_U_33
_atom_site_aniso_U_23
_atom_site_aniso_U_13
_atom_site_aniso_U_12
Ti1 0.0186(3) 0.0199(4) 0.0265(4) -0.0014(3) 0.0037(3) -0.0010(3)
P1 0.0231(5) 0.0225(6) 0.0300(7) 0.0004(5) 0.0081(5) -0.0031(4)
P2 0.0181(5) 0.0154(5) 0.0314(6) -0.0022(5) 0.0022(4) -0.0011(4)
N1 0.0182(16) 0.0152(16) 0.029(2) -0.0001(15) 0.0040(14) -0.0022(13)
N2 0.0215(16) 0.0230(18) 0.035(2) -0.0031(15) 0.0078(15) -0.0008(14)
C1 0.042(3) 0.030(2) 0.034(3) 0.004(2) 0.013(2) 0.000(2)
C2 0.054(3) 0.057(3) 0.042(3) 0.012(3) 0.019(3) -0.001(3)
C3 0.047(3) 0.031(3) 0.040(3) 0.010(2) 0.005(2) 0.004(2)
C4 0.023(2) 0.037(3) 0.038(3) -0.007(2) 0.013(2) -0.0100(19)
C5 0.032(2) 0.047(3) 0.056(3) -0.001(2) 0.011(2) -0.017(2)
C6 0.021(2) 0.038(3) 0.063(3) -0.007(2) -0.002(2) -0.002(2)
C7 0.025(2) 0.019(2) 0.025(2) -0.0006(18) 0.0033(18) -0.0034(17)
C8 0.028(2) 0.018(2) 0.033(3) 0.0029(19) 0.0056(19) -0.0034(17)
C9 0.021(2) 0.023(2) 0.034(3) -0.0014(19) 0.0041(19) 0.0038(17)
C10 0.046(3) 0.020(2) 0.044(3) 0.000(2) 0.008(2) 0.003(2)
C11 0.022(2) 0.025(2) 0.028(2) -0.0041(19) 0.0082(18) 0.0040(17)
C12 0.022(2) 0.021(2) 0.029(2) 0.0031(18) 0.0043(18) -0.0055(17)
C13 0.0172(19) 0.017(2) 0.027(2) -0.0011(18) 0.0020(17) -0.0012(16)
C14 0.0207(19) 0.019(2) 0.023(2) -0.0021(17) 0.0041(18) 0.0008(16)
C15 0.026(2) 0.019(2) 0.033(3) -0.0009(18) 0.0037(19) 0.0024(17)
C16A 0.027(2) 0.024(2) 0.031(3) -0.0026(19) -0.0037(19) 0.0007(17)
C17 0.034(2) 0.025(2) 0.029(3) 0.0059(19) 0.000(2) 0.0053(19)
C18 0.073(4) 0.029(3) 0.041(3) 0.005(2) -0.008(3) 0.005(2)
C19 0.031(2) 0.016(2) 0.037(3) -0.0016(19) 0.003(2) -0.0013(18)
C20 0.019(2) 0.020(2) 0.029(2) -0.0004(18) 0.0029(18) -0.0005(16)
C21 0.0196(19) 0.020(2) 0.039(3) -0.0003(19) 0.0073(18) 0.0004(16)
C22 0.034(2) 0.022(2) 0.047(3) -0.003(2) 0.015(2) 0.0039(18)
C23 0.032(2) 0.028(3) 0.057(3) 0.004(2) 0.021(2) -0.0011(19)
C24 0.031(2) 0.0147(19) 0.031(3) -0.0020(18) 0.0068(19) -0.0040(17)
C25 0.038(2) 0.026(2) 0.046(3) -0.007(2) -0.001(2) 0.000(2)
C26 0.030(2) 0.028(2) 0.061(3) -0.001(2) 0.013(2) 0.0088(19)
C27 0.030(2) 0.033(2) 0.033(3) 0.005(2) 0.010(2) 0.0026(19)
C28 0.024(2) 0.043(3) 0.031(3) 0.009(2) 0.0036(19) -0.0035(19)
C29 0.027(2) 0.081(4) 0.049(3) 0.011(3) 0.007(2) 0.003(3)
C30 0.037(3) 0.074(4) 0.038(3) 0.006(3) 0.005(2) -0.006(3)
C31 0.051(3) 0.045(3) 0.048(3) -0.009(2) -0.004(3) -0.008(2)
C32 0.021(2) 0.027(2) 0.027(2) -0.0087(18) 0.0046(18) -0.0007(17)
C33 0.038(2) 0.036(3) 0.034(3) 0.002(2) 0.013(2) 0.004(2)
C34 0.042(3) 0.047(3) 0.043(3) -0.002(2) 0.024(2) 0.000(2)
C35 0.048(3) 0.078(4) 0.037(3) -0.014(3) 0.013(3) 0.011(3)
C36 0.037(3) 0.048(3) 0.042(3) -0.021(2) 0.010(2) -0.003(2)
C37 0.029(2) 0.039(3) 0.063(4) -0.018(2) 0.008(2) 0.002(2)
C38 0.025(2) 0.036(3) 0.048(3) -0.004(2) 0.009(2) 0.0024(19)
C39 0.020(2) 0.033(2) 0.036(3) -0.006(2) 0.0043(19) -0.0034(18)
C40 0.029(2) 0.048(3) 0.062(4) -0.011(3) 0.021(2) -0.003(2)
C41 0.025(2) 0.040(3) 0.043(3) -0.012(2) 0.004(2) -0.005(2)

loop_
_atom_type_symbol
_atom_type_description
_atom_type_scat_dispersion_real
_atom_type_scat_dispersion_imag
_atom_type_scat_source
C C 0.0033 0.0016 'International Tables Vol C Tables 4.2.6.8 and 6.1.1.4'
H H 0.0000 0.0000 'International Tables Vol C Tables 4.2.6.8 and 6.1.1.4'
N N 0.0061 0.0033 'International Tables Vol C Tables 4.2.6.8 and 6.1.1.4'
O O 0.0106 0.0060 'International Tables Vol C Tables 4.2.6.8 and 6.1.1.4'
P P 0.1023 0.0942 'International Tables Vol C Tables 4.2.6.8 and 6.1.1.4'
Ti Ti 0.2776 0.4457 'International Tables Vol C Tables 4.2.6.8 and 6.1.1.4'

loop_
_geom_angle_atom_site_label_1
_geom_angle_atom_site_label_2
_geom_angle_atom_site_label_3
_geom_angle
N2 Ti1 C27 113.53(16)
N2 Ti1 N1 126.88(13)
C27 Ti1 N1 119.56(14)
N2 Ti1 P1 98.04(11)
C27 Ti1 P1 98.67(12)
N1 Ti1 P1 73.21(8)
N2 Ti1 P2 102.39(11)
C27 Ti1 P2 96.92(12)
N1 Ti1 P2 73.49(8)
P1 Ti1 P2 146.70(5)
C7 P1 C1 106.34(19)
C7 P1 C4 104.06(18)
C1 P1 C4 103.3(2)
C7 P1 Ti1 97.56(12)
C1 P1 Ti1 128.28(15)
C4 P1 Ti1 114.48(14)
C20 P2 C24 106.24(17)
C20 P2 C21 104.30(19)
C24 P2 C21 103.22(17)
C20 P2 Ti1 96.78(13)
C24 P2 Ti1 126.97(14)
C21 P2 Ti1 116.51(13)
C13 N1 C14 116.2(3)
C13 N1 Ti1 121.9(2)
C14 N1 Ti1 121.9(2)
C32 N2 Ti1 174.7(3)
C2 C1 C3 111.0(4)
C2 C1 P1 110.4(3)
C3 C1 P1 113.4(3)
C2 C1 H1 107.2
C3 C1 H1 107.2
P1 C1 H1 107.2
C1 C2 H2A 109.5
C1 C2 H2B 109.5
H2A C2 H2B 109.5
C1 C2 H2C 109.5
H2A C2 H2C 109.5
H2B C2 H2C 109.5
C1 C3 H3A 109.5
C1 C3 H3B 109.5
H3A C3 H3B 109.5
C1 C3 H3C 109.5
H3A C3 H3C 109.5
H3B C3 H3C 109.5
C6 C4 C5 110.3(4)
C6 C4 P1 110.5(3)
C5 C4 P1 113.7(3)
C6 C4 H4 107.4
C5 C4 H4 107.4
P1 C4 H4 107.4
C4 C5 H5A 109.5
C4 C5 H5B 109.5
H5A C5 H5B 109.5
C4 C5 H5C 109.5
H5A C5 H5C 109.5
H5B C5 H5C 109.5
C4 C6 H6A 109.5
C4 C6 H6B 109.5
H6A C6 H6B 109.5
C4 C6 H6C 109.5
H6A C6 H6C 109.5
H6B C6 H6C 109.5
C8 C7 C13 119.6(4)
C8 C7 P1 126.7(3)
C13 C7 P1 113.7(3)
C9 C8 C7 122.9(4)
C9 C8 H8 118.5
C7 C8 H8 118.5
C8 C9 C11 117.3(4)
C8 C9 C10 121.6(4)
C11 C9 C10 121.1(4)
C9 C10 H10A 109.5
C9 C10 H10B 109.5
H10A C10 H10B 109.5
C9 C10 H10C 109.5
H10A C10 H10C 109.5
H10B C10 H10C 109.5
C12 C11 C9 121.3(4)
C12 C11 H11 119.4
C9 C11 H11 119.4
C11 C12 C13 121.6(4)
C11 C12 H12 119.2
C13 C12 H12 119.2
C12 C13 N1 123.3(3)
C12 C13 C7 117.2(3)
N1 C13 C7 119.5(3)
C15 C14 C20 117.5(3)
C15 C14 N1 123.2(3)
C20 C14 N1 119.2(3)
C16A C15 C14 121.3(4)
C16A C15 H15 119.4
C14 C15 H15 119.4
C17 C16A C15 121.5(4)
C17 C16A H16 119.3
C15 C16A H16 119.3
C16A C17 C19 117.1(4)
C16A C17 C18 121.7(4)
C19 C17 C18 121.2(4)
C17 C18 H18A 109.5
C17 C18 H18B 109.5
H18A C18 H18B 109.5
C17 C18 H18C 109.5
H18A C18 H18C 109.5
H18B C18 H18C 109.5
C17 C19 C20 122.8(4)
C17 C19 H19 118.6
C20 C19 H19 118.6
C19 C20 C14 119.8(4)
C19 C20 P2 125.4(3)
C14 C20 P2 114.8(3)
C22 C21 C23 109.9(3)
C22 C21 P2 110.8(3)
C23 C21 P2 114.2(3)
C22 C21 H21 107.2
C23 C21 H21 107.2
P2 C21 H21 107.2
C21 C22 H22A 109.5
C21 C22 H22B 109.5
H22A C22 H22B 109.5
C21 C22 H22C 109.5
H22A C22 H22C 109.5
H22B C22 H22C 109.5
C21 C23 H23A 109.5
C21 C23 H23B 109.5
H23A C23 H23B 109.5
C21 C23 H23C 109.5
H23A C23 H23C 109.5
H23B C23 H23C 109.5
C26 C24 C25 111.0(4)
C26 C24 P2 110.6(3)
C25 C24 P2 110.2(3)
C26 C24 H24 108.3
C25 C24 H24 108.3
P2 C24 H24 108.3
C24 C25 H25A 109.5
C24 C25 H25B 109.5
H25A C25 H25B 109.5
C24 C25 H25C 109.5
H25A C25 H25C 109.5
H25B C25 H25C 109.5
C24 C26 H26A 109.5
C24 C26 H26B 109.5
H26A C26 H26B 109.5
C24 C26 H26C 109.5
H26A C26 H26C 109.5
H26B C26 H26C 109.5
C28 C27 Ti1 131.5(3)
C28 C27 H27A 104.4
Ti1 C27 H27A 104.4
C28 C27 H27B 104.4
Ti1 C27 H27B 104.4
H27A C27 H27B 105.6
C27 C28 C30 110.5(3)
C27 C28 C31 109.3(4)
C30 C28 C31 108.3(4)
C27 C28 C29 111.7(4)
C30 C28 C29 107.9(4)
C31 C28 C29 109.0(4)
C28 C29 H29A 109.5
C28 C29 H29B 109.5
H29A C29 H29B 109.5
C28 C29 H29C 109.5
H29A C29 H29C 109.5
H29B C29 H29C 109.5
C28 C30 H30A 109.5
C28 C30 H30B 109.5
H30A C30 H30B 109.5
C28 C30 H30C 109.5
H30A C30 H30C 109.5
H30B C30 H30C 109.5
C28 C31 H31A 109.5
C28 C31 H31B 109.5
H31A C31 H31B 109.5
C28 C31 H31C 109.5
H31A C31 H31C 109.5
H31B C31 H31C 109.5
N2 C32 C39 111.0(3)
N2 C32 C33 110.6(3)
C39 C32 C33 108.1(3)
N2 C32 C41 110.9(3)
C39 C32 C41 108.5(3)
C33 C32 C41 107.6(3)
C34 C33 C32 110.5(3)
C34 C33 H33A 109.5
C32 C33 H33A 109.5
C34 C33 H33B 109.5
C32 C33 H33B 109.5
H33A C33 H33B 108.1
C33 C34 C40 109.4(4)
C33 C34 C35 109.7(4)
C40 C34 C35 109.2(4)
C33 C34 H34 109.5
C40 C34 H34 109.5
C35 C34 H34 109.5
C36 C35 C34 109.2(4)
C36 C35 H35A 109.8
C34 C35 H35A 109.8
C36 C35 H35B 109.8
C34 C35 H35B 109.8
H35A C35 H35B 108.3
C35 C36 C37 110.3(4)
C35 C36 C41 109.1(4)
C37 C36 C41 109.5(4)
C35 C36 H36 109.3
C37 C36 H36 109.3
C41 C36 H36 109.3
C38 C37 C36 109.5(4)
C38 C37 H37A 109.8
C36 C37 H37A 109.8
C38 C37 H37B 109.8
C36 C37 H37B 109.8
H37A C37 H37B 108.2
C37 C38 C39 109.0(3)
C37 C38 C40 110.2(4)
C39 C38 C40 108.7(3)
C37 C38 H38 109.6
C39 C38 H38 109.6
C40 C38 H38 109.6
C38 C39 C32 111.3(3)
C38 C39 H39A 109.4
C32 C39 H39A 109.4
C38 C39 H39B 109.4
C32 C39 H39B 109.4
H39A C39 H39B 108.0
C38 C40 C34 109.7(3)
C38 C40 H40A 109.7
C34 C40 H40A 109.7
C38 C40 H40B 109.7
C34 C40 H40B 109.7
H40A C40 H40B 108.2
C36 C41 C32 110.7(3)
C36 C41 H41A 109.5
C32 C41 H41A 109.5
C36 C41 H41B 109.5
C32 C41 H41B 109.5
H41A C41 H41B 108.1
C1S C2S O1S 121.4(15)
C1S C2S H2SA 107.0
O1S C2S H2SA 107.0
C1S C2S H2SB 107.0
O1S C2S H2SB 107.0
H2SA C2S H2SB 106.7
C3S O1S C2S 127.4(12)
O1S C3S C4S 122.9(11)
O1S C3S H3SA 106.6
C4S C3S H3SA 106.6
O1S C3S H3SB 106.6
C4S C3S H3SB 106.6
H3SA C3S H3SB 106.6

loop_
_geom_bond_atom_site_label_1
_geom_bond_atom_site_label_2
_geom_bond_distance
Ti1 N2 1.714(3)
Ti1 C27 2.125(4)
Ti1 N1 2.127(3)
Ti1 P1 2.6356(13)
Ti1 P2 2.6386(13)
P1 C7 1.807(4)
P1 C1 1.840(4)
P1 C4 1.858(4)
P2 C20 1.811(4)
P2 C24 1.848(4)
P2 C21 1.855(4)
N1 C13 1.404(5)
N1 C14 1.409(5)
N2 C32 1.450(5)
C1 C2 1.517(6)
C1 C3 1.524(6)
C1 H1 1.0000
C2 H2A 0.9800
C2 H2B 0.9800
C2 H2C 0.9800
C3 H3A 0.9800
C3 H3B 0.9800
C3 H3C 0.9800
C4 C6 1.523(6)
C4 C5 1.526(6)
C4 H4 1.0000
C5 H5A 0.9800
C5 H5B 0.9800
C5 H5C 0.9800
C6 H6A 0.9800
C6 H6B 0.9800
C6 H6C 0.9800
C7 C8 1.388(5)
C7 C13 1.419(5)
C8 C9 1.379(5)
C8 H8 0.9500
C9 C11 1.389(5)
C9 C10 1.504(5)
C10 H10A 0.9800
C10 H10B 0.9800
C10 H10C 0.9800
C11 C12 1.388(5)
C11 H11 0.9500
C12 C13 1.396(5)
C12 H12 0.9500
C14 C15 1.396(5)
C14 C20 1.403(5)
C15 C16A 1.387(5)
C15 H15 0.9500
C16A C17 1.383(5)
C16A H16 0.9500
C17 C19 1.384(5)
C17 C18 1.515(6)
C18 H18A 0.9800
C18 H18B 0.9800
C18 H18C 0.9800
C19 C20 1.387(5)
C19 H19 0.9500
C21 C22 1.518(5)
C21 C23 1.522(5)
C21 H21 1.0000
C22 H22A 0.9800
C22 H22B 0.9800
C22 H22C 0.9800
C23 H23A 0.9800
C23 H23B 0.9800
C23 H23C 0.9800
C24 C26 1.527(5)
C24 C25 1.529(5)
C24 H24 1.0000
C25 H25A 0.9800
C25 H25B 0.9800
C25 H25C 0.9800
C26 H26A 0.9800
C26 H26B 0.9800
C26 H26C 0.9800
C27 C28 1.523(6)
C27 H27A 0.9900
C27 H27B 0.9900
C28 C30 1.528(6)
C28 C31 1.533(6)
C28 C29 1.535(6)
C29 H29A 0.9800
C29 H29B 0.9800
C29 H29C 0.9800
C30 H30A 0.9800
C30 H30B 0.9800
C30 H30C 0.9800
C31 H31A 0.9800
C31 H31B 0.9800
C31 H31C 0.9800
C32 C39 1.534(5)
C32 C33 1.537(6)
C32 C41 1.539(5)
C33 C34 1.527(6)
C33 H33A 0.9900
C33 H33B 0.9900
C34 C40 1.528(6)
C34 C35 1.532(6)
C34 H34 1.0000
C35 C36 1.518(7)
C35 H35A 0.9900
C35 H35B 0.9900
C36 C37 1.525(6)
C36 C41 1.526(6)
C36 H36 1.0000
C37 C38 1.518(6)
C37 H37A 0.9900
C37 H37B 0.9900
C38 C39 1.525(6)
C38 C40 1.525(6)
C38 H38 1.0000
C39 H39A 0.9900
C39 H39B 0.9900
C40 H40A 0.9900
C40 H40B 0.9900
C41 H41A 0.9900
C41 H41B 0.9900
C1S C2S 1.344(18)
C1S H1SA 0.9800
C1S H1SB 0.9800
C1S H1SC 0.9800
C2S O1S 1.403(17)
C2S H2SA 0.9900
C2S H2SB 0.9900
O1S C3S 1.386(18)
C3S C4S 1.52(2)
C3S H3SA 0.9900
C3S H3SB 0.9900
C4S H4SA 0.9800
C4S H4SB 0.9800
C4S H4SC 0.9800

loop_
_geom_torsion_atom_site_label_1
_geom_torsion_atom_site_label_2
_geom_torsion_atom_site_label_3
_geom_torsion_atom_site_label_4
_geom_torsion
N2 Ti1 P1 C7 -152.96(16)
C27 Ti1 P1 C7 91.61(17)
N1 Ti1 P1 C7 -26.77(15)
P2 Ti1 P1 C7 -25.40(15)
N2 Ti1 P1 C1 89.2(2)
C27 Ti1 P1 C1 -26.2(2)
N1 Ti1 P1 C1 -144.6(2)
P2 Ti1 P1 C1 -143.19(18)
N2 Ti1 P1 C4 -43.70(19)
C27 Ti1 P1 C4 -159.13(19)
N1 Ti1 P1 C4 82.49(18)
P2 Ti1 P1 C4 83.86(17)
N2 Ti1 P2 C20 98.66(16)
C27 Ti1 P2 C20 -145.34(17)
N1 Ti1 P2 C20 -26.49(15)
P1 Ti1 P2 C20 -27.86(15)
N2 Ti1 P2 C24 -17.57(19)
C27 Ti1 P2 C24 98.4(2)
N1 Ti1 P2 C24 -142.72(18)
P1 Ti1 P2 C24 -144.09(16)
N2 Ti1 P2 C21 -151.63(18)
C27 Ti1 P2 C21 -35.63(19)
N1 Ti1 P2 C21 83.22(17)
P1 Ti1 P2 C21 81.85(17)
N2 Ti1 N1 C13 123.0(3)
C27 Ti1 N1 C13 -55.1(3)
P1 Ti1 N1 C13 35.5(2)
P2 Ti1 N1 C13 -143.7(3)
N2 Ti1 N1 C14 -58.1(3)
C27 Ti1 N1 C14 123.8(3)
P1 Ti1 N1 C14 -145.6(3)
P2 Ti1 N1 C14 35.2(2)
C27 Ti1 N2 C32 137(3)
N1 Ti1 N2 C32 -41(3)
P1 Ti1 N2 C32 34(3)
P2 Ti1 N2 C32 -120(3)
C7 P1 C1 C2 173.1(3)
C4 P1 C1 C2 63.8(4)
Ti1 P1 C1 C2 -73.0(3)
C7 P1 C1 C3 -61.6(4)
C4 P1 C1 C3 -170.9(3)
Ti1 P1 C1 C3 52.3(4)
C7 P1 C4 C6 61.7(3)
C1 P1 C4 C6 172.7(3)
Ti1 P1 C4 C6 -43.5(3)
C7 P1 C4 C5 -62.8(4)
C1 P1 C4 C5 48.1(4)
Ti1 P1 C4 C5 -168.1(3)
C1 P1 C7 C8 -23.7(4)
C4 P1 C7 C8 85.0(4)
Ti1 P1 C7 C8 -157.3(3)
C1 P1 C7 C13 156.0(3)
C4 P1 C7 C13 -95.3(3)
Ti1 P1 C7 C13 22.3(3)
C13 C7 C8 C9 -1.3(6)
P1 C7 C8 C9 178.3(3)
C7 C8 C9 C11 0.0(6)
C7 C8 C9 C10 179.6(4)
C8 C9 C11 C12 0.5(5)
C10 C9 C11 C12 -179.2(3)
C9 C11 C12 C13 0.5(6)
C11 C12 C13 N1 -179.0(3)
C11 C12 C13 C7 -1.9(5)
C14 N1 C13 C12 -34.8(5)
Ti1 N1 C13 C12 144.1(3)
C14 N1 C13 C7 148.1(3)
Ti1 N1 C13 C7 -33.0(4)
C8 C7 C13 C12 2.2(5)
P1 C7 C13 C12 -177.5(3)
C8 C7 C13 N1 179.5(3)
P1 C7 C13 N1 -0.2(4)
C13 N1 C14 C15 -36.3(5)
Ti1 N1 C14 C15 144.8(3)
C13 N1 C14 C20 146.6(3)
Ti1 N1 C14 C20 -32.3(5)
C20 C14 C15 C16A -1.3(6)
N1 C14 C15 C16A -178.5(4)
C14 C15 C16A C17 0.7(6)
C15 C16A C17 C19 -0.2(6)
C15 C16A C17 C18 -179.6(4)
C16A C17 C19 C20 0.5(6)
C18 C17 C19 C20 179.9(4)
C17 C19 C20 C14 -1.2(6)
C17 C19 C20 P2 178.3(3)
C15 C14 C20 C19 1.5(6)
N1 C14 C20 C19 178.8(4)
C15 C14 C20 P2 -178.0(3)
N1 C14 C20 P2 -0.7(5)
C24 P2 C20 C19 -25.3(4)
C21 P2 C20 C19 83.4(4)
Ti1 P2 C20 C19 -157.0(3)
C24 P2 C20 C14 154.2(3)
C21 P2 C20 C14 -97.1(3)
Ti1 P2 C20 C14 22.5(3)
C20 P2 C21 C22 57.7(3)
C24 P2 C21 C22 168.6(3)
Ti1 P2 C21 C22 -47.5(3)
C20 P2 C21 C23 -67.0(3)
C24 P2 C21 C23 43.8(3)
Ti1 P2 C21 C23 -172.3(3)
C20 P2 C24 C26 -60.3(3)
C21 P2 C24 C26 -169.7(3)
Ti1 P2 C24 C26 51.6(3)
C20 P2 C24 C25 176.6(3)
C21 P2 C24 C25 67.1(3)
Ti1 P2 C24 C25 -71.5(3)
N2 Ti1 C27 C28 7.1(4)
N1 Ti1 C27 C28 -174.6(3)
P1 Ti1 C27 C28 109.9(4)
P2 Ti1 C27 C28 -99.6(4)
Ti1 C27 C28 C30 -59.1(5)
Ti1 C27 C28 C31 60.0(5)
Ti1 C27 C28 C29 -179.3(3)
Ti1 N2 C32 C39 56(3)
Ti1 N2 C32 C33 -64(3)
Ti1 N2 C32 C41 177(100)
N2 C32 C33 C34 179.9(3)
C39 C32 C33 C34 58.2(4)
C41 C32 C33 C34 -58.8(4)
C32 C33 C34 C40 -59.9(5)
C32 C33 C34 C35 59.9(5)
C33 C34 C35 C36 -59.9(5)
C40 C34 C35 C36 60.0(5)
C34 C35 C36 C37 -60.0(5)
C34 C35 C36 C41 60.3(5)
C35 C36 C37 C38 59.2(5)
C41 C36 C37 C38 -60.9(5)
C36 C37 C38 C39 60.7(5)
C36 C37 C38 C40 -58.5(5)
C37 C38 C39 C32 -59.9(5)
C40 C38 C39 C32 60.3(4)
N2 C32 C39 C38 179.7(3)
C33 C32 C39 C38 -58.9(4)
C41 C32 C39 C38 57.6(4)
C37 C38 C40 C34 59.3(5)
C39 C38 C40 C34 -60.1(5)
C33 C34 C40 C38 60.4(5)
C35 C34 C40 C38 -59.7(5)
C35 C36 C41 C32 -61.3(5)
C37 C36 C41 C32 59.5(5)
N2 C32 C41 C36 -179.3(4)
C39 C32 C41 C36 -57.1(5)
C33 C32 C41 C36 59.7(4)
C1S C2S O1S C3S -175.7(17)
C2S O1S C3S C4S -170.0(13)
